data_7043085
loop_
_publ_author_name
'Huang, Xing-Cai'
'Zhao, Xin-Hua'
'Shao, Dong'
'Wang, Xin-Yi'

_publ_section_title
;
 Syntheses, structures, and magnetic properties of a family of end-on
 azido-bridged CuII--LnIII complexes
;
_journal_name_full 'Dalton Trans.'
_journal_paper_doi 10.1039/C7DT01167A
_journal_year 2017
_chemical_formula_sum 'C43 H52 Cu2 Eu2 N22 O9'
_chemical_formula_weight 1452.07
_chemical_name_common CuEuvaldmpnN3
_chemical_name_systematic ?
_space_group_IT_number 15
_symmetry_cell_setting monoclinic
_symmetry_space_group_name_Hall '-C 2yc'
_symmetry_space_group_name_H-M 'C 1 2/c 1'
_atom_sites_solution_hydrogens geom
_atom_sites_solution_primary direct
_atom_sites_solution_secondary difmap
_audit_creation_method SHELXL-97
_audit_update_record
;
2017-04-26 deposited with the CCDC.
2017-05-05 downloaded from the CCDC.
;
_cell_angle_alpha 90.00
_cell_angle_beta 109.7290(10)
_cell_angle_gamma 90.00
_cell_formula_units_Z 4
_cell_length_a 22.254(3)
_cell_length_b 9.6647(11)
_cell_length_c 26.110(3)
_cell_measurement_reflns_used 9945
_cell_measurement_temperature 293(2)
_cell_measurement_theta_max 27.47
_cell_measurement_theta_min 2.35
_cell_volume 5286.1(11)
_computing_cell_refinement 'Bruker SAINT'
_computing_data_collection 'Bruker Apex'
_computing_data_reduction 'Bruker SAINT'
_computing_molecular_graphics Diamond
_computing_publication_material 'SHELXL-97 (Sheldrick, 2008)'
_computing_structure_refinement 'SHELXL-97 (Sheldrick, 2008)'
_computing_structure_solution 'SHELXS-97 (Sheldrick, 2008)'
_diffrn_ambient_temperature 293(2)
_diffrn_measured_fraction_theta_full 0.996
_diffrn_measured_fraction_theta_max 0.996
_diffrn_measurement_device_type 'Bruker APEX SMART'
_diffrn_measurement_method 'phi and omega scans'
_diffrn_radiation_monochromator graphite
_diffrn_radiation_source 'fine-focus sealed tube'
_diffrn_radiation_type MoK\a
_diffrn_radiation_wavelength 0.71073
_diffrn_reflns_av_R_equivalents 0.0340
_diffrn_reflns_av_unetI/netI 0.0244
_diffrn_reflns_limit_h_max 28
_diffrn_reflns_limit_h_min -28
_diffrn_reflns_limit_k_max 12
_diffrn_reflns_limit_k_min -12
_diffrn_reflns_limit_l_max 33
_diffrn_reflns_limit_l_min -33
_diffrn_reflns_number 32930
_diffrn_reflns_theta_full 27.60
_diffrn_reflns_theta_max 27.60
_diffrn_reflns_theta_min 1.66
_exptl_absorpt_coefficient_mu 3.209
_exptl_absorpt_correction_T_max 0.6621
_exptl_absorpt_correction_T_min 0.5130
_exptl_absorpt_correction_type multi-scan
_exptl_absorpt_process_details 'SADABS: Bruker, 2000'
_exptl_crystal_colour 'dark green'
_exptl_crystal_density_diffrn 1.825
_exptl_crystal_density_method 'not measured'
_exptl_crystal_description block
_exptl_crystal_F_000 2880
_exptl_crystal_size_max 0.24
_exptl_crystal_size_mid 0.16
_exptl_crystal_size_min 0.14
_refine_diff_density_max 0.804
_refine_diff_density_min -0.355
_refine_diff_density_rms 0.083
_refine_ls_extinction_method none
_refine_ls_goodness_of_fit_ref 1.109
_refine_ls_hydrogen_treatment constr
_refine_ls_matrix_type full
_refine_ls_number_parameters 361
_refine_ls_number_reflns 6115
_refine_ls_number_restraints 20
_refine_ls_restrained_S_all 1.113
_refine_ls_R_factor_all 0.0300
_refine_ls_R_factor_gt 0.0263
_refine_ls_shift/su_max 0.001
_refine_ls_shift/su_mean 0.000
_refine_ls_structure_factor_coef Fsqd
_refine_ls_weighting_details 'calc w=1/[\s^2^(Fo^2^)+(0.0241P)^2^+9.9204P] where P=(Fo^2^+2Fc^2^)/3'
_refine_ls_weighting_scheme calc
_refine_ls_wR_factor_gt 0.0591
_refine_ls_wR_factor_ref 0.0606
_reflns_number_gt 5565
_reflns_number_total 6115
_reflns_threshold_expression >2sigma(I)
_cod_data_source_file c7dt01167a2.cif
_cod_data_source_block CuEuvaldmpnN3
_cod_depositor_comments
;
 Marking attached hydrogen atoms.

 Antanas Vaitkus,
 2017-07-11

The following automatic conversions were performed:

'_symmetry_cell_setting' value 'Monoclinic' changed to 'monoclinic'
according to
/home/data/users/saulius/crontab/automatic-downloads/rss-feeds/RSC/lib/dictionaries/cif_core.dic
dictionary named 'cif_core.dic' version 2.4.2 from 2011-04-26.

'_exptl_absorpt_correction_type' value 'Multi-Scan' changed to
'multi-scan' according to
/home/data/users/saulius/crontab/automatic-downloads/rss-feeds/RSC/lib/dictionaries/cif_core.dic
dictionary named 'cif_core.dic' version 2.4.2 from 2011-04-26.

Automatic conversion script
Id: cif_fix_values 4973 2017-02-22 13:04:09Z antanas 
;
_cod_original_cell_volume 5285.9(10)
_cod_original_sg_symbol_H-M C2/c
_cod_database_code 7043085

loop_
_symmetry_equiv_pos_as_xyz
'x, y, z'
'-x, y, -z+1/2'
'x+1/2, y+1/2, z'
'-x+1/2, y+1/2, -z+1/2'
'-x, -y, -z'
'x, -y, z-1/2'
'-x+1/2, -y+1/2, -z'
'x+1/2, -y+1/2, z-1/2'

loop_
_atom_site_label
_atom_site_type_symbol
_atom_site_fract_x
_atom_site_fract_y
_atom_site_fract_z
_atom_site_U_iso_or_equiv
_atom_site_adp_type
_atom_site_occupancy
_atom_site_symmetry_multiplicity
_atom_site_calc_flag
_atom_site_refinement_flags
_atom_site_disorder_assembly
_atom_site_disorder_group
_atom_site_attached_hydrogens
Eu1 Eu 0.286979(6) 0.350457(14) 0.074893(5) 0.02453(5) Uani 1 1 d . . . 0
Cu1 Cu 0.444152(15) 0.23916(4) 0.101913(14) 0.02798(8) Uani 1 1 d . G . 0
C1 C 0.40960(13) 0.5311(3) 0.06833(11) 0.0283(6) Uani 1 1 d . . . 0
C2 C 0.36553(14) 0.6398(3) 0.05688(12) 0.0309(6) Uani 1 1 d . H . 0
C3 C 0.38071(16) 0.7694(3) 0.04339(14) 0.0393(7) Uani 1 1 d . . . 0
H3 H 0.3508 0.8404 0.0365 0.047 Uiso 1 1 calc R H . 0
C4 C 0.44095(17) 0.7939(3) 0.04014(15) 0.0458(8) Uani 1 1 d . H . 0
H4 H 0.4510 0.8806 0.0298 0.055 Uiso 1 1 calc R . . 0
C5 C 0.48509(17) 0.6907(4) 0.05211(15) 0.0440(8) Uani 1 1 d . . . 0
H5 H 0.5256 0.7081 0.0506 0.053 Uiso 1 1 calc R H . 0
C6 C 0.47054(14) 0.5581(3) 0.06676(13) 0.0348(6) Uani 1 1 d . G . 0
C7 C 0.52155(14) 0.4592(3) 0.08211(14) 0.0398(7) Uani 1 1 d . . . 0
H7 H 0.5602 0.4899 0.0798 0.048 Uiso 1 1 calc R A 1 0
C8 C 0.58354(16) 0.2649(4) 0.11125(18) 0.0539(10) Uani 1 1 d . . . 0
H8A H 0.6169 0.3343 0.1228 0.065 Uiso 1 1 calc R B 1 0
H8B H 0.5858 0.2229 0.0782 0.065 Uiso 1 1 calc R B 1 0
C9 C 0.59686(14) 0.1553(3) 0.15463(13) 0.0325(6) Uani 1 1 d . G . 0
C10 C 0.66461(15) 0.1028(4) 0.16378(16) 0.0458(8) Uani 1 1 d . . . 0
H10A H 0.6671 0.0670 0.1303 0.069 Uiso 1 1 calc R G . 0
H10B H 0.6749 0.0309 0.1907 0.069 Uiso 1 1 calc R . . 0
H10C H 0.6943 0.1777 0.1761 0.069 Uiso 1 1 calc R . . 0
C11 C 0.59254(17) 0.2103(5) 0.20780(15) 0.0553(10) Uani 1 1 d . . . 0
H11A H 0.6247 0.2796 0.2222 0.083 Uiso 1 1 calc R G . 0
H11B H 0.5990 0.1358 0.2334 0.083 Uiso 1 1 calc R . . 0
H11C H 0.5511 0.2502 0.2014 0.083 Uiso 1 1 calc R . . 0
C12 C 0.55146(15) 0.0349(4) 0.13407(16) 0.0440(8) Uani 1 1 d . . . 0
H12A H 0.5490 0.0127 0.0972 0.053 Uiso 1 1 calc R C 1 0
H12B H 0.5681 -0.0456 0.1566 0.053 Uiso 1 1 calc R C 1 0
C13 C 0.46361(15) -0.0265(3) 0.15800(13) 0.0367(7) Uani 1 1 d . . . 0
H13 H 0.4889 -0.1039 0.1711 0.044 Uiso 1 1 calc R D 1 0
C14 C 0.40270(14) -0.0243(3) 0.16643(12) 0.0331(6) Uani 1 1 d . G . 0
C15 C 0.39018(17) -0.1302(3) 0.19814(14) 0.0412(8) Uani 1 1 d . . . 0
H15 H 0.4202 -0.2000 0.2116 0.049 Uiso 1 1 calc R G . 0
C16 C 0.33470(18) -0.1327(3) 0.20969(14) 0.0439(8) Uani 1 1 d . G . 0
H16 H 0.3268 -0.2043 0.2304 0.053 Uiso 1 1 calc R . . 0
C17 C 0.29032(16) -0.0282(3) 0.19048(13) 0.0374(7) Uani 1 1 d . . . 0
H17 H 0.2526 -0.0292 0.1984 0.045 Uiso 1 1 calc R G . 0
C18 C 0.30192(14) 0.0767(3) 0.15975(11) 0.0299(6) Uani 1 1 d . G . 0
C19 C 0.35775(13) 0.0801(3) 0.14591(11) 0.0276(6) Uani 1 1 d . . . 0
C20 C 0.26978(17) 0.7137(3) 0.07217(15) 0.0422(8) Uani 1 1 d . . . 0
H20A H 0.2948 0.7527 0.1066 0.063 Uiso 1 1 calc R E 1 0
H20B H 0.2309 0.6765 0.0747 0.063 Uiso 1 1 calc R E 1 0
H20C H 0.2599 0.7844 0.0447 0.063 Uiso 1 1 calc R E 1 0
C21 C 0.21372(18) 0.2128(4) 0.16434(16) 0.0507(9) Uani 1 1 d . . . 0
H21A H 0.1832 0.1387 0.1553 0.076 Uiso 1 1 calc R F 1 0
H21B H 0.1924 0.2985 0.1508 0.076 Uiso 1 1 calc R F 1 0
H21C H 0.2333 0.2183 0.2032 0.076 Uiso 1 1 calc R F 1 0
N1 N 0.52130(12) 0.3345(3) 0.09853(11) 0.0351(6) Uani 1 1 d . G 1 0
N2 N 0.48698(11) 0.0653(3) 0.13475(11) 0.0336(5) Uani 1 1 d . G 1 0
N3 N 0.30951(16) 0.4700(3) 0.15870(12) 0.0502(7) Uani 1 1 d . H 1 0
N4 N 0.31943(14) 0.4953(3) 0.20327(12) 0.0400(6) Uani 1 1 d . H 1 0
N5 N 0.3295(2) 0.5250(4) 0.24854(14) 0.0779(12) Uani 1 1 d . H 1 0
N6 N 0.27239(12) 0.3566(2) -0.02259(10) 0.0324(5) Uani 1 1 d . . 1 0
N7 N 0.30397(13) 0.4308(3) -0.04122(11) 0.0397(6) Uani 1 1 d . I 1 0
N8 N 0.33299(18) 0.5005(4) -0.05946(14) 0.0686(11) Uani 1 1 d . I 1 0
N9 N 0.41876(14) 0.1486(3) 0.01274(12) 0.0463(7) Uani 1 1 d . G 1 0
N10 N 0.37037(12) 0.1126(3) -0.01754(10) 0.0312(5) Uani 1 1 d . G 1 0
N11 N 0.32223(13) 0.0736(3) -0.04909(12) 0.0426(7) Uani 1 1 d . . 1 0
O1 O 0.39199(9) 0.4068(2) 0.07980(8) 0.0308(4) Uani 1 1 d . G 1 0
O2 O 0.36561(9) 0.1834(2) 0.11522(8) 0.0308(4) Uani 1 1 d . G 1 0
O3 O 0.30551(10) 0.6048(2) 0.05789(9) 0.0332(5) Uani 1 1 d . H 1 0
O4 O 0.26165(10) 0.1876(2) 0.14017(8) 0.0337(5) Uani 1 1 d . G 1 0
C22 C 0.5000 0.5158(14) 0.2500 0.169(5) Uani 1 2 d SDU . 1 3
O5 O 0.4787(6) 0.6107(10) 0.2804(5) 0.150(4) Uani 0.50 1 d PDU J 1 1

loop_
_atom_site_aniso_label
_atom_site_aniso_U_11
_atom_site_aniso_U_22
_atom_site_aniso_U_33
_atom_site_aniso_U_23
_atom_site_aniso_U_13
_atom_site_aniso_U_12
Eu1 0.02225(7) 0.02626(8) 0.02576(8) 0.00103(5) 0.00899(5) -0.00075(5)
Cu1 0.02134(16) 0.02874(18) 0.03362(18) 0.00541(14) 0.00897(14) -0.00027(13)
C1 0.0288(14) 0.0253(14) 0.0287(14) 0.0021(11) 0.0070(11) -0.0050(11)
C2 0.0298(14) 0.0270(14) 0.0332(15) -0.0010(12) 0.0070(12) -0.0055(11)
C3 0.0411(17) 0.0256(15) 0.0461(18) 0.0015(13) 0.0079(15) 0.0000(13)
C4 0.050(2) 0.0289(16) 0.056(2) 0.0076(15) 0.0142(17) -0.0111(15)
C5 0.0390(18) 0.0404(18) 0.054(2) 0.0082(16) 0.0172(16) -0.0104(15)
C6 0.0303(15) 0.0324(15) 0.0409(17) 0.0062(13) 0.0111(13) -0.0039(12)
C7 0.0267(15) 0.0447(18) 0.0491(19) 0.0089(15) 0.0142(14) -0.0070(13)
C8 0.0304(17) 0.063(2) 0.075(3) 0.028(2) 0.0262(18) 0.0115(16)
C9 0.0227(13) 0.0359(16) 0.0366(16) 0.0009(13) 0.0069(12) 0.0045(12)
C10 0.0253(15) 0.051(2) 0.060(2) 0.0019(17) 0.0119(15) 0.0082(14)
C11 0.0376(19) 0.070(3) 0.048(2) -0.0165(19) 0.0022(16) 0.0115(18)
C12 0.0339(16) 0.0394(18) 0.062(2) -0.0061(16) 0.0202(16) 0.0035(14)
C13 0.0362(16) 0.0290(15) 0.0410(17) 0.0040(13) 0.0078(13) 0.0033(13)
C14 0.0352(15) 0.0289(15) 0.0340(15) 0.0036(12) 0.0102(13) -0.0031(12)
C15 0.050(2) 0.0306(16) 0.0422(18) 0.0114(14) 0.0140(15) 0.0030(14)
C16 0.058(2) 0.0372(18) 0.0397(18) 0.0105(14) 0.0207(16) -0.0056(15)
C17 0.0442(18) 0.0378(17) 0.0343(16) 0.0020(13) 0.0186(14) -0.0080(14)
C18 0.0343(15) 0.0309(15) 0.0240(13) 0.0005(11) 0.0094(11) -0.0026(12)
C19 0.0308(14) 0.0262(14) 0.0242(13) 0.0015(11) 0.0072(11) -0.0034(11)
C20 0.0429(18) 0.0331(17) 0.051(2) -0.0056(15) 0.0169(16) 0.0073(14)
C21 0.052(2) 0.057(2) 0.061(2) 0.0101(19) 0.0423(19) 0.0083(18)
N1 0.0252(12) 0.0381(14) 0.0426(15) 0.0092(11) 0.0123(11) -0.0009(10)
N2 0.0268(12) 0.0309(13) 0.0423(14) -0.0004(11) 0.0108(11) 0.0011(10)
N3 0.063(2) 0.0512(18) 0.0374(16) -0.0098(14) 0.0180(14) -0.0024(15)
N4 0.0453(16) 0.0333(14) 0.0422(17) 0.0028(12) 0.0157(13) 0.0069(12)
N5 0.116(3) 0.083(3) 0.0386(19) -0.0031(18) 0.031(2) 0.032(2)
N6 0.0370(13) 0.0309(13) 0.0310(13) -0.0026(10) 0.0136(11) -0.0094(11)
N7 0.0440(15) 0.0420(15) 0.0342(14) -0.0042(12) 0.0145(12) -0.0126(13)
N8 0.080(2) 0.079(2) 0.054(2) -0.0049(18) 0.0312(19) -0.046(2)
N9 0.0362(15) 0.0568(19) 0.0425(16) -0.0052(14) 0.0090(13) -0.0054(13)
N10 0.0301(13) 0.0321(13) 0.0331(13) 0.0015(10) 0.0128(11) 0.0037(10)
N11 0.0294(14) 0.0465(17) 0.0478(16) -0.0100(13) 0.0077(12) 0.0061(12)
O1 0.0259(10) 0.0243(10) 0.0422(12) 0.0057(9) 0.0116(9) -0.0012(8)
O2 0.0265(10) 0.0315(10) 0.0374(11) 0.0103(9) 0.0144(9) 0.0003(8)
O3 0.0308(11) 0.0248(10) 0.0448(12) -0.0009(9) 0.0137(9) 0.0002(8)
O4 0.0331(11) 0.0388(11) 0.0347(11) 0.0072(9) 0.0189(9) 0.0022(9)
C22 0.151(8) 0.157(8) 0.217(9) 0.000 0.088(7) 0.000
O5 0.147(7) 0.145(7) 0.153(7) 0.000(5) 0.044(6) -0.028(6)

loop_
_atom_type_symbol
_atom_type_description
_atom_type_scat_dispersion_real
_atom_type_scat_dispersion_imag
_atom_type_scat_source
C C 0.0033 0.0016 'International Tables Vol C Tables 4.2.6.8 and 6.1.1.4'
H H 0.0000 0.0000 'International Tables Vol C Tables 4.2.6.8 and 6.1.1.4'
N N 0.0061 0.0033 'International Tables Vol C Tables 4.2.6.8 and 6.1.1.4'
O O 0.0106 0.0060 'International Tables Vol C Tables 4.2.6.8 and 6.1.1.4'
Cu Cu 0.3201 1.2651 'International Tables Vol C Tables 4.2.6.8 and 6.1.1.4'
Eu Eu -0.1578 3.6682 'International Tables Vol C Tables 4.2.6.8 and 6.1.1.4'

loop_
_geom_angle_atom_site_label_1
_geom_angle_atom_site_label_2
_geom_angle_atom_site_label_3
_geom_angle
_geom_angle_site_symmetry_1
_geom_angle_site_symmetry_3
O2 Eu1 O1 63.95(7) . .
O2 Eu1 N3 91.60(10) . .
O1 Eu1 N3 86.59(9) . .
O2 Eu1 N11 149.64(9) . 7
O1 Eu1 N11 146.33(9) . 7
N3 Eu1 N11 89.34(10) . 7
O2 Eu1 N6 107.38(8) . .
O1 Eu1 N6 80.37(8) . .
N3 Eu1 N6 148.94(9) . .
N11 Eu1 N6 86.26(9) 7 .
O2 Eu1 O4 64.59(7) . .
O1 Eu1 O4 123.43(7) . .
N3 Eu1 O4 72.93(9) . .
N11 Eu1 O4 86.83(9) 7 .
N6 Eu1 O4 137.28(8) . .
O2 Eu1 N6 82.68(8) . 7
O1 Eu1 N6 122.61(8) . 7
N3 Eu1 N6 142.40(9) . 7
N11 Eu1 N6 78.25(9) 7 7
N6 Eu1 N6 66.24(9) . 7
O4 Eu1 N6 71.07(7) . 7
O2 Eu1 O3 126.77(7) . .
O1 Eu1 O3 64.70(7) . .
N3 Eu1 O3 72.28(9) . .
N11 Eu1 O3 82.23(8) 7 .
N6 Eu1 O3 76.67(7) . .
O4 Eu1 O3 143.55(7) . .
N6 Eu1 O3 138.82(8) 7 .
O2 Eu1 Cu1 32.45(5) . .
O1 Eu1 Cu1 32.37(5) . .
N3 Eu1 Cu1 94.48(8) . .
N11 Eu1 Cu1 175.67(7) 7 .
N6 Eu1 Cu1 89.42(6) . .
O4 Eu1 Cu1 96.21(5) . .
N6 Eu1 Cu1 99.80(6) 7 .
O3 Eu1 Cu1 97.00(5) . .
O2 Eu1 Eu1 95.65(5) . 7
O1 Eu1 Eu1 103.19(5) . 7
N3 Eu1 Eu1 169.68(8) . 7
N11 Eu1 Eu1 80.69(7) 7 7
N6 Eu1 Eu1 33.68(5) . 7
O4 Eu1 Eu1 103.63(5) . 7
N6 Eu1 Eu1 32.57(6) 7 7
O3 Eu1 Eu1 108.68(5) . 7
Cu1 Eu1 Eu1 95.574(8) . 7
O1 Cu1 O2 78.80(8) . .
O1 Cu1 N1 92.19(9) . .
O2 Cu1 N1 166.35(10) . .
O1 Cu1 N2 168.20(9) . .
O2 Cu1 N2 91.00(9) . .
N1 Cu1 N2 96.72(10) . .
O1 Cu1 N9 95.44(10) . .
O2 Cu1 N9 98.09(10) . .
N1 Cu1 N9 92.92(11) . .
N2 Cu1 N9 91.84(11) . .
O1 Cu1 Eu1 40.07(6) . .
O2 Cu1 Eu1 39.87(6) . .
N1 Cu1 Eu1 132.25(8) . .
N2 Cu1 Eu1 130.65(7) . .
N9 Cu1 Eu1 91.43(7) . .
O1 C1 C6 122.7(3) . .
O1 C1 C2 119.2(2) . .
C6 C1 C2 118.1(3) . .
C3 C2 O3 123.3(3) . .
C3 C2 C1 121.6(3) . .
O3 C2 C1 115.0(2) . .
C2 C3 C4 119.8(3) . .
C2 C3 H3 120.1 . .
C4 C3 H3 120.1 . .
C5 C4 C3 119.7(3) . .
C5 C4 H4 120.1 . .
C3 C4 H4 120.1 . .
C4 C5 C6 121.1(3) . .
C4 C5 H5 119.5 . .
C6 C5 H5 119.5 . .
C1 C6 C5 119.6(3) . .
C1 C6 C7 123.5(3) . .
C5 C6 C7 116.8(3) . .
N1 C7 C6 129.0(3) . .
N1 C7 H7 115.5 . .
C6 C7 H7 115.5 . .
N1 C8 C9 115.0(3) . .
N1 C8 H8A 108.5 . .
C9 C8 H8A 108.5 . .
N1 C8 H8B 108.5 . .
C9 C8 H8B 108.5 . .
H8A C8 H8B 107.5 . .
C8 C9 C12 109.6(3) . .
C8 C9 C11 112.6(3) . .
C12 C9 C11 110.6(3) . .
C8 C9 C10 106.5(3) . .
C12 C9 C10 107.7(3) . .
C11 C9 C10 109.6(3) . .
C9 C10 H10A 109.5 . .
C9 C10 H10B 109.5 . .
H10A C10 H10B 109.5 . .
C9 C10 H10C 109.5 . .
H10A C10 H10C 109.5 . .
H10B C10 H10C 109.5 . .
C9 C11 H11A 109.5 . .
C9 C11 H11B 109.5 . .
H11A C11 H11B 109.5 . .
C9 C11 H11C 109.5 . .
H11A C11 H11C 109.5 . .
H11B C11 H11C 109.5 . .
N2 C12 C9 112.2(3) . .
N2 C12 H12A 109.2 . .
C9 C12 H12A 109.2 . .
N2 C12 H12B 109.2 . .
C9 C12 H12B 109.2 . .
H12A C12 H12B 107.9 . .
N2 C13 C14 127.9(3) . .
N2 C13 H13 116.0 . .
C14 C13 H13 116.0 . .
C19 C14 C15 119.7(3) . .
C19 C14 C13 122.7(3) . .
C15 C14 C13 117.6(3) . .
C16 C15 C14 121.2(3) . .
C16 C15 H15 119.4 . .
C14 C15 H15 119.4 . .
C15 C16 C17 119.7(3) . .
C15 C16 H16 120.2 . .
C17 C16 H16 120.2 . .
C18 C17 C16 120.0(3) . .
C18 C17 H17 120.0 . .
C16 C17 H17 120.0 . .
C17 C18 O4 124.4(3) . .
C17 C18 C19 121.7(3) . .
O4 C18 C19 114.0(2) . .
O2 C19 C14 123.5(3) . .
O2 C19 C18 118.7(3) . .
C14 C19 C18 117.7(3) . .
C7 N1 C8 113.3(3) . .
C7 N1 Cu1 123.8(2) . .
C8 N1 Cu1 122.8(2) . .
C13 N2 C12 114.9(3) . .
C13 N2 Cu1 125.5(2) . .
C12 N2 Cu1 119.6(2) . .
N4 N3 Eu1 163.1(3) . .
N3 N4 N5 178.1(4) . .
N7 N6 Eu1 122.5(2) . .
N7 N6 Eu1 121.2(2) . 7
Eu1 N6 Eu1 113.75(9) . 7
N8 N7 N6 179.0(4) . .
N10 N9 Cu1 130.0(2) . .
N9 N10 N11 177.9(3) . .
N10 N11 Eu1 134.1(2) . 7
C1 O1 Cu1 128.48(17) . .
C1 O1 Eu1 123.95(17) . .
Cu1 O1 Eu1 107.56(8) . .
C19 O2 Cu1 128.16(18) . .
C19 O2 Eu1 123.81(17) . .
Cu1 O2 Eu1 107.68(8) . .
C2 O3 C20 116.5(2) . .
C2 O3 Eu1 116.77(16) . .
C20 O3 Eu1 121.44(19) . .
C18 O4 C21 117.2(2) . .
C18 O4 Eu1 118.05(16) . .
C21 O4 Eu1 124.16(19) . .
O5 C22 O5 97.8(13) . 2_655

loop_
_geom_bond_atom_site_label_1
_geom_bond_atom_site_label_2
_geom_bond_distance
_geom_bond_site_symmetry_2
Eu1 O2 2.352(2) .
Eu1 O1 2.3605(19) .
Eu1 N3 2.374(3) .
Eu1 N11 2.407(3) 7
Eu1 N6 2.455(2) .
Eu1 O4 2.520(2) .
Eu1 N6 2.529(2) 7
Eu1 O3 2.556(2) .
Eu1 Cu1 3.4961(5) .
Eu1 Eu1 4.1746(5) 7
Cu1 O1 1.963(2) .
Cu1 O2 1.9688(19) .
Cu1 N1 1.977(2) .
Cu1 N2 1.979(3) .
Cu1 N9 2.370(3) .
C1 O1 1.328(3) .
C1 C6 1.395(4) .
C1 C2 1.399(4) .
C2 C3 1.374(4) .
C2 O3 1.387(3) .
C3 C4 1.392(5) .
C3 H3 0.9300 .
C4 C5 1.361(5) .
C4 H4 0.9300 .
C5 C6 1.406(4) .
C5 H5 0.9300 .
C6 C7 1.434(4) .
C7 N1 1.279(4) .
C7 H7 0.9300 .
C8 N1 1.473(4) .
C8 C9 1.506(5) .
C8 H8A 0.9700 .
C8 H8B 0.9700 .
C9 C12 1.516(4) .
C9 C11 1.519(5) .
C9 C10 1.531(4) .
C10 H10A 0.9600 .
C10 H10B 0.9600 .
C10 H10C 0.9600 .
C11 H11A 0.9600 .
C11 H11B 0.9600 .
C11 H11C 0.9600 .
C12 N2 1.471(4) .
C12 H12A 0.9700 .
C12 H12B 0.9700 .
C13 N2 1.280(4) .
C13 C14 1.445(4) .
C13 H13 0.9300 .
C14 C19 1.394(4) .
C14 C15 1.402(4) .
C15 C16 1.366(5) .
C15 H15 0.9300 .
C16 C17 1.383(5) .
C16 H16 0.9300 .
C17 C18 1.371(4) .
C17 H17 0.9300 .
C18 O4 1.380(4) .
C18 C19 1.406(4) .
C19 O2 1.328(3) .
C20 O3 1.442(4) .
C20 H20A 0.9600 .
C20 H20B 0.9600 .
C20 H20C 0.9600 .
C21 O4 1.432(4) .
C21 H21A 0.9600 .
C21 H21B 0.9600 .
C21 H21C 0.9600 .
N3 N4 1.135(4) .
N4 N5 1.162(4) .
N6 N7 1.215(3) .
N6 Eu1 2.529(2) 7
N7 N8 1.143(4) .
N9 N10 1.153(4) .
N10 N11 1.172(4) .
N11 Eu1 2.407(3) 7
C22 O5 1.3955(10) .
C22 O5 1.3955(10) 2_655
